data_4112555
loop_
_publ_author_name
'Darren Bradshaw'
'Timothy J. Prior'
'Edmund J. Cussen'
'John B. Claridge'
'Matthew J. Rosseinsky'

_publ_section_title
;
 Permanent Microporosity and Enantioselective Sorption in a Chiral Open
 Framework
;
_journal_name_full 'Journal of the American Chemical Society'
_journal_page_first 6106
_journal_page_last 6114
_journal_paper_doi 10.1021/ja0316420
_journal_volume 126
_journal_year 2004
_chemical_formula_sum 'C63 H72 N6 Ni3 O18'
_chemical_formula_weight 1377.40
_chemical_name_systematic
; 
 ? 
;
_space_group_IT_number 214
_symmetry_cell_setting cubic
_symmetry_space_group_name_Hall 'I 4bd 2c 3'
_symmetry_space_group_name_H-M 'I 41 3 2'
_atom_sites_solution_hydrogens geom
_atom_sites_solution_primary direct
_atom_sites_solution_secondary difmap
_audit_creation_method SHELXL-97
_cell_angle_alpha 90.00
_cell_angle_beta 90.00
_cell_angle_gamma 90.00
_cell_formula_units_Z 8
_cell_length_a 28.3174(4)
_cell_length_b 28.3174(4)
_cell_length_c 28.3174(4)
_cell_measurement_reflns_used 10742
_cell_measurement_temperature 150(2)
_cell_measurement_theta_max 44.48
_cell_measurement_theta_min 4.82
_cell_volume 22707.0(6)
_computing_cell_refinement 'Bruker SAINT v.6.28a (Bruker, 2001)'
_computing_data_collection 'Bruker SMART v.5.054 (Bruker, 1998)'
_computing_data_reduction 'Bruker SAINT v.6.28a (Bruker, 2001)'
_computing_structure_refinement 'SHELXL-97 (Sheldrick, 1997)'
_computing_structure_solution 'SHELXS-97 (Sheldrick, 1990)'
_diffrn_ambient_temperature 150(2)
_diffrn_detector_area_resol_mean 8.192
_diffrn_measured_fraction_theta_full 0.999
_diffrn_measured_fraction_theta_max 0.999
_diffrn_measurement_device_type 'Bruker AXS SMART 1K CCD diffractometer'
_diffrn_measurement_method 'omega rotation with narrow frames'
_diffrn_radiation_monochromator 'Silicon 1 1 1'
_diffrn_radiation_source 'Daresbury SRS Station 9.8'
_diffrn_radiation_type Synchrotron
_diffrn_radiation_wavelength 0.69750
_diffrn_reflns_av_R_equivalents 0.0589
_diffrn_reflns_av_sigmaI/netI 0.0331
_diffrn_reflns_limit_h_max 33
_diffrn_reflns_limit_h_min -12
_diffrn_reflns_limit_k_max 24
_diffrn_reflns_limit_k_min -32
_diffrn_reflns_limit_l_max 27
_diffrn_reflns_limit_l_min -32
_diffrn_reflns_number 34032
_diffrn_reflns_theta_full 24.20
_diffrn_reflns_theta_max 24.20
_diffrn_reflns_theta_min 2.00
_diffrn_standards_number 0
_exptl_absorpt_coefficient_mu 0.535
_exptl_absorpt_correction_T_max 0.9686
_exptl_absorpt_correction_T_min 0.9386
_exptl_absorpt_correction_type multi-scan
_exptl_crystal_colour blue
_exptl_crystal_density_diffrn 0.806
_exptl_crystal_description block
_exptl_crystal_F_000 5760
_exptl_crystal_size_max 0.12
_exptl_crystal_size_mid 0.08
_exptl_crystal_size_min 0.06
_refine_diff_density_max 0.227
_refine_diff_density_min -0.201
_refine_diff_density_rms 0.057
_refine_ls_abs_structure_details 'Flack H D (1983), Acta Cryst. A39, 876-881'
_refine_ls_abs_structure_Flack 0.05(2)
_refine_ls_extinction_method none
_refine_ls_goodness_of_fit_ref 1.173
_refine_ls_hydrogen_treatment mixed
_refine_ls_matrix_type full
_refine_ls_number_parameters 143
_refine_ls_number_reflns 3245
_refine_ls_number_restraints 0
_refine_ls_restrained_S_all 1.173
_refine_ls_R_factor_all 0.0453
_refine_ls_R_factor_gt 0.0435
_refine_ls_shift/su_max 0.014
_refine_ls_shift/su_mean 0.000
_refine_ls_structure_factor_coef Fsqd
_refine_ls_weighting_details 'calc w=1/[\s^2^(Fo^2^)+(0.0789P)^2^+1.8051P] where P=(Fo^2^+2Fc^2^)/3'
_refine_ls_weighting_scheme calc
_refine_ls_wR_factor_gt 0.1212
_refine_ls_wR_factor_ref 0.1227
_reflns_number_gt 3144
_reflns_number_total 3245
_reflns_threshold_expression >2sigma(I)
_cod_data_source_file ja0316420si20040301_103018_1.cif
_cod_data_source_block '[Ni3(btc)2(3-pic)6(1,2-pd)3].(guests)'
_cod_database_code 4112555

loop_
_symmetry_equiv_pos_as_xyz
'x, y, z'
'-x+1/2, -y, z+1/2'
'-x, y+1/2, -z+1/2'
'x+1/2, -y+1/2, -z'
'z, x, y'
'z+1/2, -x+1/2, -y'
'-z+1/2, -x, y+1/2'
'-z, x+1/2, -y+1/2'
'y, z, x'
'-y, z+1/2, -x+1/2'
'y+1/2, -z+1/2, -x'
'-y+1/2, -z, x+1/2'
'y+3/4, x+1/4, -z+1/4'
'-y+3/4, -x+3/4, -z+3/4'
'y+1/4, -x+1/4, z+3/4'
'-y+1/4, x+3/4, z+1/4'
'x+3/4, z+1/4, -y+1/4'
'-x+1/4, z+3/4, y+1/4'
'-x+3/4, -z+3/4, -y+3/4'
'x+1/4, -z+1/4, y+3/4'
'z+3/4, y+1/4, -x+1/4'
'z+1/4, -y+1/4, x+3/4'
'-z+1/4, y+3/4, x+1/4'
'-z+3/4, -y+3/4, -x+3/4'
'x+1/2, y+1/2, z+1/2'
'-x+1, -y+1/2, z+1'
'-x+1/2, y+1, -z+1'
'x+1, -y+1, -z+1/2'
'z+1/2, x+1/2, y+1/2'
'z+1, -x+1, -y+1/2'
'-z+1, -x+1/2, y+1'
'-z+1/2, x+1, -y+1'
'y+1/2, z+1/2, x+1/2'
'-y+1/2, z+1, -x+1'
'y+1, -z+1, -x+1/2'
'-y+1, -z+1/2, x+1'
'y+5/4, x+3/4, -z+3/4'
'-y+5/4, -x+5/4, -z+5/4'
'y+3/4, -x+3/4, z+5/4'
'-y+3/4, x+5/4, z+3/4'
'x+5/4, z+3/4, -y+3/4'
'-x+3/4, z+5/4, y+3/4'
'-x+5/4, -z+5/4, -y+5/4'
'x+3/4, -z+3/4, y+5/4'
'z+5/4, y+3/4, -x+3/4'
'z+3/4, -y+3/4, x+5/4'
'-z+3/4, y+5/4, x+3/4'
'-z+5/4, -y+5/4, -x+5/4'

loop_
_atom_site_label
_atom_site_type_symbol
_atom_site_fract_x
_atom_site_fract_y
_atom_site_fract_z
_atom_site_U_iso_or_equiv
_atom_site_adp_type
_atom_site_occupancy
_atom_site_symmetry_multiplicity
_atom_site_calc_flag
_atom_site_refinement_flags
Ni1 Ni 0.1250 0.899168(13) 0.149168(13) 0.05612(18) Uani 1 2 d S
O3 O 0.08713(7) 0.94255(7) 0.10740(7) 0.0678(6) Uani 1 1 d .
O1 O 0.16625(7) 0.87792(7) 0.09124(7) 0.0671(5) Uani 1 1 d .
H0P H 0.1523 0.9040 0.0722 0.080 Uiso 1 1 d R
O2 O 0.12952(7) 0.94600(7) 0.04125(7) 0.0622(5) Uani 1 1 d .
C7 C 0.09733(10) 0.96000(9) 0.06814(9) 0.0534(6) Uani 1 1 d .
C9 C 0.02820(9) 1.01435(8) 0.08037(8) 0.0478(6) Uani 1 1 d .
H9 H 0.0195 0.9961 0.1071 0.057 Uiso 1 1 calc R
N1 N 0.07683(10) 0.91578(8) 0.20256(9) 0.0648(6) Uani 1 1 d .
C8 C 0.06772(9) 1.00170(9) 0.05363(9) 0.0491(6) Uani 1 1 d .
C1 C 0.03074(13) 0.92207(11) 0.19254(11) 0.0686(8) Uani 1 1 d .
H1A H 0.0209 0.9181 0.1607 0.082 Uiso 1 1 calc R
C2 C -0.00333(14) 0.93397(10) 0.22594(13) 0.0749(9) Uani 1 1 d .
C3 C 0.01158(18) 0.93960(12) 0.27151(14) 0.0863(12) Uani 1 1 d .
H3A H -0.0105 0.9478 0.2954 0.104 Uiso 1 1 calc R
C5 C 0.09059(16) 0.92075(13) 0.24720(12) 0.0873(11) Uani 1 1 d .
H5A H 0.1227 0.9157 0.2554 0.105 Uiso 1 1 calc R
C4 C 0.0576(2) 0.93361(14) 0.28280(13) 0.0998(14) Uani 1 1 d .
H4A H 0.0679 0.9380 0.3144 0.120 Uiso 1 1 calc R
C6 C -0.05463(16) 0.94052(15) 0.21101(16) 0.1017(13) Uani 1 1 d .
H6A H -0.0750 0.9391 0.2389 0.153 Uiso 1 1 calc R
H6B H -0.0635 0.9154 0.1889 0.153 Uiso 1 1 calc R
H6C H -0.0583 0.9713 0.1956 0.153 Uiso 1 1 calc R
C1P C 0.15141(14) 0.83197(13) 0.07590(13) 0.0853(10) Uani 1 1 d .
H1P H 0.1678 0.8077 0.0956 0.102 Uiso 1 1 calc R
C2P C 0.1713(4) 0.8292(3) 0.0245(3) 0.117(3) Uani 0.50 1 d P
H2P1 H 0.1604 0.8566 0.0064 0.175 Uiso 0.50 1 calc PR
H2P2 H 0.1600 0.8002 0.0094 0.175 Uiso 0.50 1 calc PR
H2P3 H 0.2059 0.8290 0.0255 0.175 Uiso 0.50 1 calc PR
H2PA H 0.1713(4) 0.8292(3) 0.0245(3) 0.175 Uiso 0.50 1 d P

loop_
_atom_site_aniso_label
_atom_site_aniso_U_11
_atom_site_aniso_U_22
_atom_site_aniso_U_33
_atom_site_aniso_U_23
_atom_site_aniso_U_13
_atom_site_aniso_U_12
Ni1 0.0695(3) 0.0494(2) 0.0494(2) 0.00437(19) -0.00535(15) 0.00535(15)
O3 0.0747(13) 0.0736(12) 0.0551(11) 0.0185(9) 0.0151(9) 0.0264(10)
O1 0.0694(13) 0.0672(12) 0.0645(12) -0.0012(10) -0.0073(9) 0.0224(10)
O2 0.0605(11) 0.0697(12) 0.0563(11) 0.0125(9) 0.0098(9) 0.0208(10)
C7 0.0535(14) 0.0580(15) 0.0486(14) 0.0053(11) 0.0014(11) 0.0072(12)
C9 0.0503(13) 0.0490(14) 0.0440(12) 0.0025(10) 0.0012(10) 0.0016(10)
N1 0.092(2) 0.0532(12) 0.0496(13) 0.0038(10) 0.0051(12) -0.0129(12)
C8 0.0496(13) 0.0496(14) 0.0482(14) -0.0002(10) -0.0008(11) 0.0055(11)
C1 0.091(2) 0.0548(16) 0.0595(17) 0.0076(13) 0.0138(16) 0.0057(15)
C2 0.100(2) 0.0458(15) 0.079(2) 0.0066(14) 0.0268(18) 0.0006(16)
C3 0.128(4) 0.0519(17) 0.080(3) -0.0074(16) 0.033(2) -0.0198(19)
C5 0.116(3) 0.091(2) 0.0553(18) -0.0053(16) 0.0009(18) -0.044(2)
C4 0.155(4) 0.088(3) 0.056(2) -0.0135(17) 0.011(2) -0.044(3)
C6 0.111(3) 0.090(3) 0.104(3) 0.019(2) 0.029(2) 0.018(2)
C1P 0.110(2) 0.071(2) 0.075(2) -0.0128(16) -0.011(2) 0.030(2)
C2P 0.152(9) 0.092(6) 0.106(6) -0.037(5) 0.008(6) 0.013(6)

loop_
_atom_type_symbol
_atom_type_description
_atom_type_scat_dispersion_real
_atom_type_scat_dispersion_imag
_atom_type_scat_source
C C 0.0033 0.0016 'International Tables Vol C Tables 4.2.6.8 and 6.1.1.4'
H H 0.0000 0.0000 'International Tables Vol C Tables 4.2.6.8 and 6.1.1.4'
N N 0.0061 0.0033 'International Tables Vol C Tables 4.2.6.8 and 6.1.1.4'
O O 0.0106 0.0060 'International Tables Vol C Tables 4.2.6.8 and 6.1.1.4'
Ni Ni 0.3393 1.1124 'International Tables Vol C Tables 4.2.6.8 and 6.1.1.4'

loop_
_geom_angle_atom_site_label_1
_geom_angle_atom_site_label_2
_geom_angle_atom_site_label_3
_geom_angle
_geom_angle_site_symmetry_1
_geom_angle_site_symmetry_3
O3 Ni1 O3 178.17(13) 18_554 .
O3 Ni1 N1 86.56(9) 18_554 18_554
O3 Ni1 N1 92.20(10) . 18_554
O3 Ni1 N1 92.20(10) 18_554 .
O3 Ni1 N1 86.56(9) . .
N1 Ni1 N1 95.75(14) 18_554 .
O3 Ni1 O1 90.70(8) 18_554 18_554
O3 Ni1 O1 90.69(9) . 18_554
N1 Ni1 O1 172.66(10) 18_554 18_554
N1 Ni1 O1 91.15(9) . 18_554
O3 Ni1 O1 90.69(9) 18_554 .
O3 Ni1 O1 90.70(8) . .
N1 Ni1 O1 91.15(9) 18_554 .
N1 Ni1 O1 172.66(10) . .
O1 Ni1 O1 82.06(13) 18_554 .
C7 O3 Ni1 129.79(18) . .
C1P O1 Ni1 109.5(2) . .
O3 C7 O2 125.7(2) . .
O3 C7 C8 115.1(2) . .
O2 C7 C8 119.2(2) . .
C8 C9 C8 119.9(2) 9_465 .
C5 N1 C1 118.0(3) . .
C5 N1 Ni1 121.3(3) . .
C1 N1 Ni1 120.6(2) . .
C9 C8 C9 120.1(2) 5_564 .
C9 C8 C7 119.9(2) 5_564 .
C9 C8 C7 119.9(2) . .
N1 C1 C2 124.1(3) . .
C3 C2 C1 117.1(4) . .
C3 C2 C6 122.8(3) . .
C1 C2 C6 120.1(3) . .
C4 C3 C2 120.4(4) . .
N1 C5 C4 120.6(4) . .
C3 C4 C5 119.8(4) . .
O1 C1P C1P 111.0(2) . 18_554
O1 C1P C2P 102.9(5) . .
C1P C1P C2P 117.1(5) 18_554 .

loop_
_geom_bond_atom_site_label_1
_geom_bond_atom_site_label_2
_geom_bond_distance
_geom_bond_site_symmetry_2
Ni1 O3 2.0146(18) 18_554
Ni1 O3 2.0146(18) .
Ni1 N1 2.090(3) 18_554
Ni1 N1 2.090(3) .
Ni1 O1 2.102(2) 18_554
Ni1 O1 2.102(2) .
O3 C7 1.250(3) .
O1 C1P 1.435(4) .
O2 C7 1.252(3) .
C7 C8 1.506(4) .
C9 C8 1.389(4) 9_465
C9 C8 1.398(4) .
N1 C5 1.330(4) .
N1 C1 1.348(5) .
C8 C9 1.389(4) 5_564
C1 C2 1.392(5) .
C2 C3 1.367(5) .
C2 C6 1.525(6) .
C3 C4 1.353(7) .
C5 C4 1.421(6) .
C1P C1P 1.515(8) 18_554
C1P C2P 1.562(9) .

loop_
_geom_torsion_atom_site_label_1
_geom_torsion_atom_site_label_2
_geom_torsion_atom_site_label_3
_geom_torsion_atom_site_label_4
_geom_torsion
_geom_torsion_site_symmetry_1
_geom_torsion_site_symmetry_4
O3 Ni1 O3 C7 117.9(3) 18_554 .
N1 Ni1 O3 C7 70.1(3) 18_554 .
N1 Ni1 O3 C7 165.8(3) . .
O1 Ni1 O3 C7 -103.1(3) 18_554 .
O1 Ni1 O3 C7 -21.1(3) . .
O3 Ni1 O1 C1P 78.00(19) 18_554 .
O3 Ni1 O1 C1P -103.2(2) . .
N1 Ni1 O1 C1P 164.6(2) 18_554 .
N1 Ni1 O1 C1P -35.2(8) . .
O1 Ni1 O1 C1P -12.60(16) 18_554 .
Ni1 O3 C7 O2 16.8(5) . .
Ni1 O3 C7 C8 -162.52(19) . .
O3 Ni1 N1 C5 35.7(3) 18_554 .
O3 Ni1 N1 C5 -143.0(3) . .
N1 Ni1 N1 C5 -51.1(2) 18_554 .
O1 Ni1 N1 C5 126.4(2) 18_554 .
O1 Ni1 N1 C5 148.8(6) . .
O3 Ni1 N1 C1 -144.7(2) 18_554 .
O3 Ni1 N1 C1 36.6(2) . .
N1 Ni1 N1 C1 128.5(3) 18_554 .
O1 Ni1 N1 C1 -54.0(2) 18_554 .
O1 Ni1 N1 C1 -31.6(8) . .
C8 C9 C8 C9 -0.3(5) 9_465 5_564
C8 C9 C8 C7 178.15(17) 9_465 .
O3 C7 C8 C9 170.3(2) . 5_564
O2 C7 C8 C9 -9.1(4) . 5_564
O3 C7 C8 C9 -8.2(4) . .
O2 C7 C8 C9 172.4(2) . .
C5 N1 C1 C2 0.7(5) . .
Ni1 N1 C1 C2 -178.9(2) . .
N1 C1 C2 C3 0.2(5) . .
N1 C1 C2 C6 179.7(3) . .
C1 C2 C3 C4 -0.1(5) . .
C6 C2 C3 C4 -179.6(4) . .
C1 N1 C5 C4 -1.7(5) . .
Ni1 N1 C5 C4 177.9(3) . .
C2 C3 C4 C5 -0.9(6) . .
N1 C5 C4 C3 1.8(6) . .
Ni1 O1 C1P C1P 34.7(4) . 18_554
Ni1 O1 C1P C2P 160.7(4) . .
